data_7245514
loop_
_publ_author_name
'Huang, Xin-Da'
'Sun, Guo-Bin'
'Chen, Yi-Qing'
'Wen, Ge-Hua'
'Bao, Song-Song'
'Zheng, Li-Min'

_publ_section_title
;
 Photoresponsive gadolinium--anthracene complexes: tuning the orientation
 and \p--\p stacking of anthracene groups via alkyl ester substituents of
 phosphonate ligands
;
_journal_name_full CrystEngComm
_journal_paper_doi 10.1039/D2CE01012G
_journal_year 2022
_chemical_formula_moiety 'C44 H54 Gd N5 O16 P2'
_chemical_formula_sum 'C44 H54 Gd N5 O16 P2'
_chemical_formula_weight 1128.11
_chemical_properties_physical Light-sensitive,Photo-sensitive
_space_group_crystal_system triclinic
_space_group_IT_number 2
_space_group_name_Hall '-P 1'
_space_group_name_H-M_alt 'P -1'
_atom_sites_solution_hydrogens geom
_audit_creation_method SHELXL-2018/3
_audit_update_record
;
2022-07-21 deposited with the CCDC.	2022-08-29 downloaded from the CCDC.
;
_cell_angle_alpha 87.693(5)
_cell_angle_beta 88.109(5)
_cell_angle_gamma 61.649(5)
_cell_formula_units_Z 2
_cell_length_a 10.9046(19)
_cell_length_b 11.0745(18)
_cell_length_c 23.236(4)
_cell_measurement_reflns_used 8386
_cell_measurement_temperature 260(2)
_cell_measurement_theta_max 26.303
_cell_measurement_theta_min 2.2445
_cell_volume 2467.2(7)
_computing_cell_refinement 'Bruker APEX3'
_computing_data_collection 'Bruker APEX3'
_computing_data_reduction 'Bruker APEX3'
_computing_molecular_graphics 'Bruker SHELXTL'
_computing_publication_material 'Bruker SHELXTL'
_computing_structure_refinement ' 'SHELXL-2018/3 (Sheldrick, 2018)'
_computing_structure_solution 'SHELXT 2014/4 (Sheldrick, 2014)'
_diffrn_ambient_temperature 260(2)
_diffrn_measured_fraction_theta_full 0.992
_diffrn_measured_fraction_theta_max 0.989
_diffrn_measurement_device_type 'Bruker D8 Venture'
_diffrn_radiation_type MoK\a
_diffrn_radiation_wavelength 0.71073
_diffrn_reflns_av_R_equivalents 0.0298
_diffrn_reflns_av_unetI/netI 0.0480
_diffrn_reflns_Laue_measured_fraction_full 0.992
_diffrn_reflns_Laue_measured_fraction_max 0.989
_diffrn_reflns_limit_h_max 13
_diffrn_reflns_limit_h_min -13
_diffrn_reflns_limit_k_max 13
_diffrn_reflns_limit_k_min -11
_diffrn_reflns_limit_l_max 29
_diffrn_reflns_limit_l_min -29
_diffrn_reflns_number 20771
_diffrn_reflns_point_group_measured_fraction_full 0.992
_diffrn_reflns_point_group_measured_fraction_max 0.989
_diffrn_reflns_theta_full 25.242
_diffrn_reflns_theta_max 26.448
_diffrn_reflns_theta_min 2.090
_exptl_absorpt_coefficient_mu 1.482
_exptl_absorpt_correction_T_max 0.930
_exptl_absorpt_correction_T_min 0.695
_exptl_absorpt_correction_type multi-scan
_exptl_absorpt_process_details 'SADABS 2016/2'
_exptl_crystal_colour yellow
_exptl_crystal_density_diffrn 1.519
_exptl_crystal_description rod
_exptl_crystal_F_000 1150
_exptl_crystal_preparation Luminescent
_exptl_crystal_recrystallization_method 'Re-crystallisation from solvent: methanol'
_exptl_crystal_size_max 0.250
_exptl_crystal_size_mid 0.050
_exptl_crystal_size_min 0.050
_refine_diff_density_max 1.053
_refine_diff_density_min -1.106
_refine_diff_density_rms 0.085
_refine_ls_extinction_method none
_refine_ls_goodness_of_fit_ref 1.035
_refine_ls_hydrogen_treatment constr
_refine_ls_matrix_type full
_refine_ls_number_parameters 619
_refine_ls_number_reflns 10070
_refine_ls_number_restraints 536
_refine_ls_restrained_S_all 1.102
_refine_ls_R_factor_all 0.0578
_refine_ls_R_factor_gt 0.0439
_refine_ls_shift/su_max 0.002
_refine_ls_shift/su_mean 0.000
_refine_ls_structure_factor_coef Fsqd
_refine_ls_weighting_details 'w=1/[\s^2^(Fo^2^)+(0.0558P)^2^+1.9948P] where P=(Fo^2^+2Fc^2^)/3'
_refine_ls_weighting_scheme calc
_refine_ls_wR_factor_gt 0.1053
_refine_ls_wR_factor_ref 0.1132
_reflns_Friedel_coverage 0.000
_reflns_number_gt 8303
_reflns_number_total 10070
_reflns_threshold_expression 'I > 2\s(I)'
_cod_data_source_file d2ce01012g2.cif
_cod_data_source_block 2LT
_cod_original_cell_volume 2467.1(7)
_cod_database_code 7245514
_shelx_shelxl_version_number 2018/3
_shelx_space_group_comment
;
The symmetry employed for this shelxl refinement is uniquely defined
by the following loop, which should always be used as a source of
symmetry information in preference to the above space-group names.
They are only intended as comments.
;
_shelx_estimated_absorpt_t_min 0.708
_shelx_estimated_absorpt_t_max 0.930

loop_
_space_group_symop_operation_xyz
'x, y, z'
'-x, -y, -z'

loop_
_atom_site_label
_atom_site_type_symbol
_atom_site_fract_x
_atom_site_fract_y
_atom_site_fract_z
_atom_site_U_iso_or_equiv
_atom_site_adp_type
_atom_site_occupancy
_atom_site_site_symmetry_order
_atom_site_calc_flag
_atom_site_refinement_flags_posn
_atom_site_refinement_flags_adp
_atom_site_refinement_flags_occupancy
_atom_site_disorder_assembly
_atom_site_disorder_group
Gd1 Gd 0.35388(2) 0.23613(2) 0.75286(2) 0.04155(8) Uani 1 1 d . . . . .
P1 P 0.37477(14) 0.15299(13) 0.59939(5) 0.0481(3) Uani 1 1 d . U . . .
P2 P 0.36880(14) 0.40937(15) 0.88155(5) 0.0517(3) Uani 1 1 d . U . . .
C1 C 0.2474(5) 0.3201(5) 0.57595(18) 0.0494(10) Uani 1 1 d . U . . .
H1A H 0.166943 0.349325 0.601615 0.059 Uiso 1 1 calc R U . . .
H1B H 0.285418 0.382449 0.580414 0.059 Uiso 1 1 calc R U . . .
C2 C 0.1974(5) 0.3362(5) 0.51485(18) 0.0467(10) Uani 1 1 d . U . . .
C3 C 0.2611(5) 0.3771(5) 0.47028(19) 0.0512(11) Uani 1 1 d . U . . .
C4 C 0.3784(6) 0.3980(6) 0.4782(2) 0.0610(12) Uani 1 1 d . U . . .
H4 H 0.418606 0.381403 0.514281 0.073 Uiso 1 1 calc R U . . .
C5 C 0.4322(7) 0.4419(7) 0.4337(3) 0.0782(15) Uani 1 1 d . U . . .
H5 H 0.510959 0.451630 0.439511 0.094 Uiso 1 1 calc R U . . .
C6 C 0.3716(8) 0.4729(8) 0.3792(3) 0.0940(19) Uani 1 1 d . U . . .
H6 H 0.407517 0.506960 0.349783 0.113 Uiso 1 1 calc R U . . .
C7 C 0.2633(8) 0.4536(7) 0.3696(2) 0.0829(17) Uani 1 1 d . U . . .
H7 H 0.225616 0.472350 0.332938 0.100 Uiso 1 1 calc R U . . .
C8 C 0.2035(6) 0.4054(5) 0.4134(2) 0.0621(12) Uani 1 1 d . U . . .
C9 C 0.0920(6) 0.3841(6) 0.4036(2) 0.0675(14) Uani 1 1 d . U . . .
H9 H 0.055390 0.401575 0.366798 0.081 Uiso 1 1 calc R U . . .
C10 C 0.0317(6) 0.3379(5) 0.4461(3) 0.0648(13) Uani 1 1 d . U . . .
C11 C -0.0836(7) 0.3147(7) 0.4352(3) 0.0868(17) Uani 1 1 d . U . . .
H11 H -0.118787 0.328955 0.398205 0.104 Uiso 1 1 calc R U . . .
C12 C -0.1412(8) 0.2728(8) 0.4775(4) 0.100(2) Uani 1 1 d . U . . .
H12 H -0.215199 0.257004 0.469368 0.120 Uiso 1 1 calc R U . . .
C13 C -0.0923(8) 0.2520(7) 0.5342(4) 0.0969(19) Uani 1 1 d . U . . .
H13 H -0.134821 0.223865 0.563224 0.116 Uiso 1 1 calc R U . . .
C14 C 0.0157(6) 0.2726(6) 0.5465(3) 0.0738(15) Uani 1 1 d . U . . .
H14 H 0.046375 0.259401 0.584289 0.089 Uiso 1 1 calc R U . . .
C15 C 0.0839(6) 0.3141(5) 0.5035(2) 0.0563(11) Uani 1 1 d . U . . .
C16 C 0.3640(11) -0.0799(9) 0.6103(5) 0.133(3) Uani 1 1 d D U . . .
H16A H 0.401715 -0.151933 0.582326 0.160 Uiso 1 1 calc R U . . .
H16B H 0.435037 -0.098545 0.638451 0.160 Uiso 1 1 calc R U . . .
C17 C 0.2414(14) -0.0747(13) 0.6383(5) 0.183(5) Uani 1 1 d D U . . .
H17A H 0.194849 0.007287 0.660117 0.275 Uiso 1 1 calc R U . . .
H17B H 0.268342 -0.153522 0.663656 0.275 Uiso 1 1 calc R U . . .
H17C H 0.179674 -0.074492 0.609751 0.275 Uiso 1 1 calc R U . . .
C18 C 0.6375(9) 0.0020(8) 0.5683(4) 0.107(2) Uani 1 1 d . U . . .
H18A H 0.628989 -0.057680 0.598047 0.128 Uiso 1 1 calc R U . . .
H18B H 0.666101 -0.048053 0.532800 0.128 Uiso 1 1 calc R U . . .
C19 C 0.7379(12) 0.0360(12) 0.5836(5) 0.164(4) Uani 1 1 d . U . . .
H19A H 0.791623 0.036345 0.550107 0.246 Uiso 1 1 calc R U . . .
H19B H 0.798041 -0.030205 0.611525 0.246 Uiso 1 1 calc R U . . .
H19C H 0.693941 0.125446 0.599870 0.246 Uiso 1 1 calc R U . . .
C20 C 0.2129(5) 0.4210(6) 0.91338(18) 0.0502(11) Uani 1 1 d . U . . .
H20A H 0.134590 0.488964 0.891545 0.060 Uiso 1 1 calc R U . . .
H20B H 0.214485 0.333370 0.909585 0.060 Uiso 1 1 calc R U . . .
C21 C 0.1873(5) 0.4586(5) 0.97665(18) 0.0449(9) Uani 1 1 d . U . . .
C22 C 0.2372(5) 0.3534(5) 1.01899(19) 0.0487(10) Uani 1 1 d . U . . .
C23 C 0.3145(6) 0.2121(6) 1.0074(2) 0.0629(13) Uani 1 1 d . U . . .
H23 H 0.334619 0.184648 0.969385 0.075 Uiso 1 1 calc R U . . .
C24 C 0.3598(7) 0.1159(7) 1.0508(3) 0.0778(16) Uani 1 1 d . U . . .
H24 H 0.410552 0.023691 1.041841 0.093 Uiso 1 1 calc R U . . .
C25 C 0.3321(7) 0.1518(7) 1.1084(3) 0.0819(17) Uani 1 1 d . U . . .
H25 H 0.364512 0.084369 1.137532 0.098 Uiso 1 1 calc R U . . .
C26 C 0.2583(6) 0.2846(7) 1.1214(2) 0.0725(15) Uani 1 1 d . U . . .
H26 H 0.239037 0.308048 1.159881 0.087 Uiso 1 1 calc R U . . .
C27 C 0.2088(5) 0.3902(6) 1.07835(19) 0.0563(11) Uani 1 1 d . U . . .
C28 C 0.1341(5) 0.5259(6) 1.0928(2) 0.0593(12) Uani 1 1 d . U . . .
H28 H 0.118308 0.548411 1.131448 0.071 Uiso 1 1 calc R U . . .
C29 C 0.0828(5) 0.6283(6) 1.0512(2) 0.0564(11) Uani 1 1 d . U . . .
C30 C 0.0014(6) 0.7695(7) 1.0661(3) 0.0720(14) Uani 1 1 d . U . . .
H30 H -0.014567 0.791522 1.104743 0.086 Uiso 1 1 calc R U . . .
C31 C -0.0520(7) 0.8699(7) 1.0263(3) 0.0839(17) Uani 1 1 d . U . . .
H31 H -0.107593 0.960064 1.037268 0.101 Uiso 1 1 calc R U . . .
C32 C -0.0238(7) 0.8389(7) 0.9672(3) 0.0795(16) Uani 1 1 d . U . . .
H32 H -0.059364 0.909226 0.939345 0.095 Uiso 1 1 calc R U . . .
C33 C 0.0543(6) 0.7077(6) 0.9511(2) 0.0632(13) Uani 1 1 d . U . . .
H33 H 0.072529 0.689859 0.912152 0.076 Uiso 1 1 calc R U . . .
C34 C 0.1094(5) 0.5969(5) 0.99142(19) 0.0484(10) Uani 1 1 d . U . . .
C35 C 0.3598(12) 0.6336(9) 0.8442(4) 0.133(3) Uani 1 1 d . U . . .
H35A H 0.312810 0.724445 0.860175 0.160 Uiso 1 1 calc R U . . .
H35B H 0.296940 0.631432 0.816167 0.160 Uiso 1 1 calc R U . . .
C36 C 0.4694(11) 0.6290(10) 0.8131(5) 0.154(4) Uani 1 1 d . U . . .
H36A H 0.536866 0.628774 0.838679 0.231 Uiso 1 1 calc R U . . .
H36B H 0.437480 0.707920 0.787469 0.231 Uiso 1 1 calc R U . . .
H36C H 0.511495 0.547100 0.791055 0.231 Uiso 1 1 calc R U . . .
C37 C 0.5902(11) 0.3081(13) 0.9448(4) 0.158(3) Uani 1 1 d D U . . .
H37A H 0.561150 0.403933 0.951571 0.190 Uiso 1 1 calc R U . . .
H37B H 0.665539 0.278729 0.916533 0.190 Uiso 1 1 calc R U . . .
C38 C 0.6500(10) 0.2363(10) 0.9963(4) 0.129(3) Uani 1 1 d D U . . .
H38A H 0.583402 0.218141 1.017655 0.194 Uiso 1 1 calc R U . . .
H38B H 0.676769 0.290491 1.018815 0.194 Uiso 1 1 calc R U . . .
H38C H 0.730754 0.151076 0.987531 0.194 Uiso 1 1 calc R U . . .
C39 C 0.6822(8) -0.1643(7) 0.7267(3) 0.093(2) Uani 1 1 d . U . . .
H39A H 0.587341 -0.100677 0.736337 0.139 Uiso 1 1 calc R U . . .
H39B H 0.708494 -0.250107 0.747009 0.139 Uiso 1 1 calc R U . . .
H39C H 0.691042 -0.178529 0.686008 0.139 Uiso 1 1 calc R U . . .
C40 C 0.7168(6) 0.0239(7) 0.7567(2) 0.0719(15) Uani 1 1 d . U . . .
C41 C 0.7459(9) 0.2171(10) 0.7781(5) 0.132(3) Uani 1 1 d . U . . .
H41A H 0.764083 0.262182 0.745361 0.199 Uiso 1 1 calc R U . . .
H41B H 0.788835 0.228284 0.811464 0.199 Uiso 1 1 calc R U . . .
H41C H 0.647127 0.256800 0.784728 0.199 Uiso 1 1 calc R U . . .
C42 C 0.9516(9) -0.0009(12) 0.7638(5) 0.154(3) Uani 1 1 d . U . . .
H42A H 0.983616 0.022987 0.727844 0.184 Uiso 1 1 calc R U . . .
H42B H 0.991218 0.023655 0.795193 0.184 Uiso 1 1 calc R U . . .
C43 C 0.9980(10) -0.1455(12) 0.7667(6) 0.171(4) Uani 1 1 d . U . . .
H43A H 1.000285 -0.172382 0.807073 0.206 Uiso 1 1 calc R U . . .
H43B H 1.093423 -0.191051 0.752285 0.206 Uiso 1 1 calc R U . . .
C44 C 0.9215(9) -0.2000(10) 0.7368(4) 0.140(3) Uani 1 1 d . U . . .
H44A H 0.944553 -0.290586 0.752573 0.168 Uiso 1 1 calc R U . . .
H44B H 0.947794 -0.208487 0.696328 0.168 Uiso 1 1 calc R U . . .
N1 N 0.3232(6) 0.0353(5) 0.8274(2) 0.0713(12) Uani 1 1 d . U . . .
N2 N 0.3243(6) 0.4859(5) 0.69448(19) 0.0657(12) Uani 1 1 d . . . . .
N3 N 0.0511(5) 0.3493(6) 0.75320(18) 0.0717(9) Uani 1 1 d . U . . .
N4 N 0.7719(6) -0.1095(6) 0.7431(2) 0.0864(15) Uani 1 1 d . U . . .
N5 N 0.8016(6) 0.0749(7) 0.7675(3) 0.0996(17) Uani 1 1 d . U . . .
O1 O 0.4033(4) 0.1433(3) 0.66152(12) 0.0578(9) Uani 1 1 d . U . . .
O2 O 0.3221(5) 0.0527(4) 0.58188(16) 0.0748(11) Uani 1 1 d . U . . .
O3 O 0.5047(4) 0.1212(4) 0.56045(14) 0.0704(10) Uani 1 1 d . U . . .
O4 O 0.5888(4) 0.0959(4) 0.75981(15) 0.0633(9) Uani 1 1 d . . . . .
O5 O 0.3593(4) 0.1185(4) 0.84684(14) 0.0673(10) Uani 1 1 d . U . . .
O6 O 0.3198(5) 0.0338(4) 0.77310(17) 0.0766(11) Uani 1 1 d . U . . .
O7 O 0.2942(6) -0.0368(5) 0.8586(2) 0.1102(18) Uani 1 1 d . U . . .
O8 O 0.1170(4) 0.3480(5) 0.79628(13) 0.0702(9) Uani 1 1 d . U . . .
O9 O -0.0755(5) 0.4087(6) 0.75364(18) 0.1050(14) Uani 1 1 d . U . . .
O10 O 0.1226(4) 0.2877(5) 0.70975(14) 0.0722(9) Uani 1 1 d . U . . .
O11 O 0.4390(5) 0.3796(4) 0.69619(16) 0.0716(11) Uani 1 1 d . . . . .
O12 O 0.2231(4) 0.4754(4) 0.7140(2) 0.0802(12) Uani 1 1 d . . . . .
O13 O 0.3123(6) 0.5935(5) 0.6735(2) 0.1111(18) Uani 1 1 d . . . . .
O14 O 0.3888(4) 0.3614(4) 0.82233(12) 0.0523(8) Uani 1 1 d . U . . .
O15 O 0.3636(5) 0.5496(5) 0.88620(18) 0.0832(12) Uani 1 1 d . U . . .
O16 O 0.4908(5) 0.3058(6) 0.92061(18) 0.0917(13) Uani 1 1 d . U . . .

loop_
_atom_site_aniso_label
_atom_site_aniso_U_11
_atom_site_aniso_U_22
_atom_site_aniso_U_33
_atom_site_aniso_U_23
_atom_site_aniso_U_13
_atom_site_aniso_U_12
Gd1 0.04891(14) 0.04214(13) 0.02937(11) -0.00075(8) 0.00207(8) -0.01833(10)
P1 0.0590(8) 0.0453(6) 0.0301(5) -0.0035(5) 0.0011(5) -0.0165(6)
P2 0.0491(7) 0.0755(9) 0.0378(6) -0.0108(6) 0.0025(5) -0.0351(7)
C1 0.054(3) 0.044(2) 0.041(2) -0.0032(19) 0.0005(19) -0.016(2)
C2 0.052(2) 0.040(2) 0.039(2) -0.0041(18) -0.0004(18) -0.015(2)
C3 0.059(3) 0.043(2) 0.041(2) -0.0021(19) 0.0007(19) -0.016(2)
C4 0.062(3) 0.060(3) 0.057(3) 0.002(2) 0.002(2) -0.026(3)
C5 0.076(4) 0.079(4) 0.079(3) 0.005(3) 0.009(3) -0.037(3)
C6 0.099(4) 0.092(4) 0.072(3) 0.017(3) 0.018(3) -0.032(4)
C7 0.094(4) 0.078(4) 0.048(3) 0.008(3) 0.005(3) -0.018(3)
C8 0.072(3) 0.054(3) 0.042(2) -0.002(2) -0.004(2) -0.015(2)
C9 0.071(3) 0.060(3) 0.046(2) -0.007(2) -0.014(2) -0.010(3)
C10 0.057(3) 0.044(2) 0.076(3) -0.015(2) -0.018(2) -0.009(2)
C11 0.066(4) 0.063(3) 0.116(4) -0.022(3) -0.026(3) -0.015(3)
C12 0.069(4) 0.076(4) 0.157(5) -0.016(4) -0.016(4) -0.034(3)
C13 0.075(4) 0.075(4) 0.143(5) 0.000(4) -0.002(4) -0.038(3)
C14 0.062(3) 0.061(3) 0.096(4) 0.003(3) 0.000(3) -0.027(3)
C15 0.054(3) 0.041(2) 0.064(3) -0.004(2) -0.003(2) -0.014(2)
C16 0.155(7) 0.091(5) 0.149(6) 0.008(5) -0.048(5) -0.052(5)
C17 0.248(12) 0.171(10) 0.159(10) 0.007(8) 0.005(9) -0.124(10)
C18 0.098(5) 0.097(5) 0.096(5) 0.007(4) 0.005(4) -0.022(4)
C19 0.144(8) 0.161(9) 0.224(11) 0.041(8) -0.046(8) -0.104(7)
C20 0.049(3) 0.070(3) 0.036(2) -0.008(2) 0.0014(18) -0.031(2)
C21 0.041(2) 0.062(2) 0.0366(19) -0.0032(18) 0.0022(17) -0.029(2)
C22 0.043(2) 0.063(3) 0.042(2) -0.0013(19) 0.0045(18) -0.028(2)
C23 0.057(3) 0.067(3) 0.062(3) -0.002(2) 0.008(2) -0.027(3)
C24 0.067(3) 0.072(3) 0.086(3) 0.012(3) 0.007(3) -0.028(3)
C25 0.073(4) 0.088(4) 0.073(3) 0.027(3) -0.005(3) -0.030(3)
C26 0.066(3) 0.093(4) 0.050(3) 0.014(3) -0.008(2) -0.032(3)
C27 0.052(3) 0.080(3) 0.040(2) 0.002(2) -0.0052(19) -0.034(2)
C28 0.052(3) 0.086(3) 0.039(2) -0.009(2) 0.001(2) -0.032(3)
C29 0.048(3) 0.070(3) 0.054(2) -0.015(2) 0.004(2) -0.029(2)
C30 0.063(3) 0.074(3) 0.076(3) -0.022(3) 0.009(3) -0.029(3)
C31 0.073(4) 0.065(3) 0.105(4) -0.016(3) 0.003(3) -0.024(3)
C32 0.064(3) 0.069(3) 0.094(4) 0.010(3) -0.005(3) -0.024(3)
C33 0.052(3) 0.069(3) 0.063(3) 0.003(2) 0.000(2) -0.024(3)
C34 0.040(2) 0.062(3) 0.045(2) -0.002(2) -0.0021(18) -0.026(2)
C35 0.178(7) 0.095(5) 0.122(6) -0.022(4) 0.041(5) -0.062(5)
C36 0.162(9) 0.122(7) 0.215(10) -0.040(7) 0.073(7) -0.100(7)
C37 0.121(6) 0.193(7) 0.173(6) 0.076(6) -0.071(5) -0.086(5)
C38 0.131(7) 0.150(8) 0.132(6) 0.039(6) -0.079(6) -0.087(6)
C39 0.110(6) 0.067(4) 0.067(4) -0.003(3) -0.004(4) -0.013(4)
C40 0.054(3) 0.082(3) 0.053(3) -0.006(3) 0.005(2) -0.010(3)
C41 0.088(6) 0.137(7) 0.186(9) -0.020(7) -0.008(6) -0.063(5)
C42 0.063(4) 0.162(6) 0.186(6) -0.026(6) 0.001(5) -0.011(5)
C43 0.073(5) 0.163(6) 0.198(7) -0.027(6) -0.015(5) 0.012(5)
C44 0.078(4) 0.128(6) 0.131(5) -0.023(5) -0.006(4) 0.021(4)
N1 0.096(3) 0.051(2) 0.063(2) 0.001(2) 0.019(2) -0.033(2)
N2 0.085(4) 0.061(3) 0.057(3) 0.015(2) -0.019(2) -0.040(3)
N3 0.0568(16) 0.118(2) 0.0426(14) 0.0003(16) -0.0020(13) -0.0429(17)
N4 0.068(3) 0.079(3) 0.067(3) -0.009(3) 0.004(2) 0.002(3)
N5 0.050(3) 0.111(4) 0.118(4) -0.022(3) 0.007(3) -0.022(3)
O1 0.071(2) 0.0541(19) 0.0324(14) -0.0040(14) 0.0008(15) -0.0165(18)
O2 0.101(3) 0.056(2) 0.068(2) -0.0050(18) -0.018(2) -0.036(2)
O3 0.069(2) 0.064(2) 0.0471(18) 0.0059(17) 0.0129(17) -0.0078(19)
O4 0.047(2) 0.061(2) 0.062(2) -0.0076(18) 0.0002(16) -0.0093(18)
O5 0.096(3) 0.053(2) 0.0467(18) 0.0063(16) 0.0008(18) -0.031(2)
O6 0.115(3) 0.064(2) 0.063(2) -0.0053(19) 0.010(2) -0.053(2)
O7 0.163(5) 0.071(3) 0.100(3) 0.013(3) 0.039(3) -0.061(3)
O8 0.0559(18) 0.116(2) 0.0366(14) -0.0011(16) -0.0002(13) -0.0390(18)
O9 0.0561(19) 0.177(4) 0.064(2) 0.001(3) -0.0070(18) -0.040(2)
O10 0.0652(19) 0.109(2) 0.0469(15) -0.0078(16) -0.0040(14) -0.0444(18)
O11 0.087(3) 0.066(3) 0.061(2) 0.001(2) 0.020(2) -0.037(2)
O12 0.062(3) 0.069(3) 0.106(3) 0.029(2) -0.013(2) -0.030(2)
O13 0.128(5) 0.083(3) 0.141(4) 0.053(3) -0.036(4) -0.067(3)
O14 0.061(2) 0.064(2) 0.0395(15) -0.0064(15) 0.0068(14) -0.0359(18)
O15 0.108(3) 0.099(3) 0.078(2) -0.035(2) 0.030(2) -0.077(3)
O16 0.064(3) 0.139(4) 0.067(2) 0.006(2) -0.0228(19) -0.044(3)

loop_
_atom_type_symbol
_atom_type_description
_atom_type_scat_dispersion_real
_atom_type_scat_dispersion_imag
_atom_type_scat_source
C C 0.0033 0.0016 'International Tables Vol C Tables 4.2.6.8 and 6.1.1.4'
H H 0.0000 0.0000 'International Tables Vol C Tables 4.2.6.8 and 6.1.1.4'
Gd Gd -0.1653 3.9035 'International Tables Vol C Tables 4.2.6.8 and 6.1.1.4'
N N 0.0061 0.0033 'International Tables Vol C Tables 4.2.6.8 and 6.1.1.4'
O O 0.0106 0.0060 'International Tables Vol C Tables 4.2.6.8 and 6.1.1.4'
P P 0.1023 0.0942 'International Tables Vol C Tables 4.2.6.8 and 6.1.1.4'

loop_
_geom_angle_atom_site_label_1
_geom_angle_atom_site_label_2
_geom_angle_atom_site_label_3
_geom_angle
_geom_angle_site_symmetry_1
_geom_angle_site_symmetry_3
_geom_angle_publ_flag
O4 Gd1 O14 84.20(12) . . ?
O4 Gd1 O1 79.90(12) . . ?
O14 Gd1 O1 149.46(12) . . ?
O4 Gd1 O6 88.53(15) . . ?
O14 Gd1 O6 124.87(12) . . ?
O1 Gd1 O6 80.79(12) . . ?
O4 Gd1 O8 151.08(12) . . ?
O14 Gd1 O8 81.01(12) . . ?
O1 Gd1 O8 123.48(12) . . ?
O6 Gd1 O8 79.90(15) . . ?
O4 Gd1 O12 129.94(14) . . ?
O14 Gd1 O12 77.50(14) . . ?
O1 Gd1 O12 93.03(14) . . ?
O6 Gd1 O12 139.58(15) . . ?
O8 Gd1 O12 70.44(14) . . ?
O4 Gd1 O5 80.49(13) . . ?
O14 Gd1 O5 73.79(12) . . ?
O1 Gd1 O5 128.08(12) . . ?
O6 Gd1 O5 51.13(13) . . ?
O8 Gd1 O5 71.58(13) . . ?
O12 Gd1 O5 135.14(14) . . ?
O4 Gd1 O11 80.63(15) . . ?
O14 Gd1 O11 76.14(12) . . ?
O1 Gd1 O11 75.65(13) . . ?
O6 Gd1 O11 155.43(13) . . ?
O8 Gd1 O11 119.17(15) . . ?
O12 Gd1 O11 49.94(14) . . ?
O5 Gd1 O11 145.80(14) . . ?
O4 Gd1 O10 149.23(13) . . ?
O14 Gd1 O10 126.51(12) . . ?
O1 Gd1 O10 73.20(12) . . ?
O6 Gd1 O10 72.86(15) . . ?
O8 Gd1 O10 50.39(11) . . ?
O12 Gd1 O10 67.15(14) . . ?
O5 Gd1 O10 104.56(13) . . ?
O11 Gd1 O10 106.26(14) . . ?
O1 P1 O2 112.6(2) . . ?
O1 P1 O3 113.4(2) . . ?
O2 P1 O3 106.0(2) . . ?
O1 P1 C1 113.1(2) . . ?
O2 P1 C1 106.6(2) . . ?
O3 P1 C1 104.5(2) . . ?
O14 P2 O15 113.4(2) . . ?
O14 P2 O16 110.7(2) . . ?
O15 P2 O16 106.7(3) . . ?
O14 P2 C20 111.5(2) . . ?
O15 P2 C20 107.9(2) . . ?
O16 P2 C20 106.2(2) . . ?
C2 C1 P1 117.2(3) . . ?
C2 C1 H1A 108.0 . . ?
P1 C1 H1A 108.0 . . ?
C2 C1 H1B 108.0 . . ?
P1 C1 H1B 108.0 . . ?
H1A C1 H1B 107.2 . . ?
C3 C2 C15 120.5(4) . . ?
C3 C2 C1 120.2(4) . . ?
C15 C2 C1 119.3(4) . . ?
C2 C3 C4 123.7(4) . . ?
C2 C3 C8 119.5(5) . . ?
C4 C3 C8 116.7(5) . . ?
C5 C4 C3 120.8(5) . . ?
C5 C4 H4 119.6 . . ?
C3 C4 H4 119.6 . . ?
C4 C5 C6 121.4(7) . . ?
C4 C5 H5 119.3 . . ?
C6 C5 H5 119.3 . . ?
C7 C6 C5 120.0(6) . . ?
C7 C6 H6 120.0 . . ?
C5 C6 H6 120.0 . . ?
C6 C7 C8 121.8(6) . . ?
C6 C7 H7 119.1 . . ?
C8 C7 H7 119.1 . . ?
C9 C8 C7 122.1(5) . . ?
C9 C8 C3 118.6(5) . . ?
C7 C8 C3 119.2(6) . . ?
C8 C9 C10 122.9(5) . . ?
C8 C9 H9 118.6 . . ?
C10 C9 H9 118.6 . . ?
C9 C10 C11 122.3(6) . . ?
C9 C10 C15 119.5(5) . . ?
C11 C10 C15 118.2(6) . . ?
C12 C11 C10 120.7(7) . . ?
C12 C11 H11 119.6 . . ?
C10 C11 H11 119.6 . . ?
C11 C12 C13 121.4(7) . . ?
C11 C12 H12 119.3 . . ?
C13 C12 H12 119.3 . . ?
C14 C13 C12 120.0(8) . . ?
C14 C13 H13 120.0 . . ?
C12 C13 H13 120.0 . . ?
C13 C14 C15 121.6(7) . . ?
C13 C14 H14 119.2 . . ?
C15 C14 H14 119.2 . . ?
C2 C15 C14 123.1(5) . . ?
C2 C15 C10 118.9(5) . . ?
C14 C15 C10 118.0(5) . . ?
C17 C16 O2 107.3(8) . . ?
C17 C16 H16A 110.3 . . ?
O2 C16 H16A 110.3 . . ?
C17 C16 H16B 110.3 . . ?
O2 C16 H16B 110.3 . . ?
H16A C16 H16B 108.5 . . ?
C16 C17 H17A 109.5 . . ?
C16 C17 H17B 109.5 . . ?
H17A C17 H17B 109.5 . . ?
C16 C17 H17C 109.5 . . ?
H17A C17 H17C 109.5 . . ?
H17B C17 H17C 109.5 . . ?
C19 C18 O3 111.8(8) . . ?
C19 C18 H18A 109.2 . . ?
O3 C18 H18A 109.2 . . ?
C19 C18 H18B 109.2 . . ?
O3 C18 H18B 109.2 . . ?
H18A C18 H18B 107.9 . . ?
C18 C19 H19A 109.5 . . ?
C18 C19 H19B 109.5 . . ?
H19A C19 H19B 109.5 . . ?
C18 C19 H19C 109.5 . . ?
H19A C19 H19C 109.5 . . ?
H19B C19 H19C 109.5 . . ?
C21 C20 P2 116.1(3) . . ?
C21 C20 H20A 108.3 . . ?
P2 C20 H20A 108.3 . . ?
C21 C20 H20B 108.3 . . ?
P2 C20 H20B 108.3 . . ?
H20A C20 H20B 107.4 . . ?
C22 C21 C34 121.2(4) . . ?
C22 C21 C20 119.1(4) . . ?
C34 C21 C20 119.7(4) . . ?
C21 C22 C23 124.4(4) . . ?
C21 C22 C27 118.4(5) . . ?
C23 C22 C27 117.2(5) . . ?
C24 C23 C22 121.0(5) . . ?
C24 C23 H23 119.5 . . ?
C22 C23 H23 119.5 . . ?
C23 C24 C25 121.7(6) . . ?
C23 C24 H24 119.2 . . ?
C25 C24 H24 119.2 . . ?
C26 C25 C24 119.3(6) . . ?
C26 C25 H25 120.4 . . ?
C24 C25 H25 120.4 . . ?
C25 C26 C27 122.0(5) . . ?
C25 C26 H26 119.0 . . ?
C27 C26 H26 119.0 . . ?
C28 C27 C26 120.9(5) . . ?
C28 C27 C22 120.3(5) . . ?
C26 C27 C22 118.8(5) . . ?
C29 C28 C27 121.1(4) . . ?
C29 C28 H28 119.5 . . ?
C27 C28 H28 119.5 . . ?
C28 C29 C34 120.7(5) . . ?
C28 C29 C30 121.3(5) . . ?
C34 C29 C30 118.1(5) . . ?
C31 C30 C29 122.1(6) . . ?
C31 C30 H30 118.9 . . ?
C29 C30 H30 118.9 . . ?
C30 C31 C32 119.7(6) . . ?
C30 C31 H31 120.1 . . ?
C32 C31 H31 120.1 . . ?
C33 C32 C31 120.3(6) . . ?
C33 C32 H32 119.9 . . ?
C31 C32 H32 119.9 . . ?
C32 C33 C34 122.3(5) . . ?
C32 C33 H33 118.8 . . ?
C34 C33 H33 118.8 . . ?
C21 C34 C33 124.3(4) . . ?
C21 C34 C29 118.3(5) . . ?
C33 C34 C29 117.4(5) . . ?
O15 C35 C36 127.3(11) . . ?
O15 C35 H35A 105.5 . . ?
C36 C35 H35A 105.5 . . ?
O15 C35 H35B 105.5 . . ?
C36 C35 H35B 105.5 . . ?
H35A C35 H35B 106.1 . . ?
C35 C36 H36A 109.5 . . ?
C35 C36 H36B 109.5 . . ?
H36A C36 H36B 109.5 . . ?
C35 C36 H36C 109.5 . . ?
H36A C36 H36C 109.5 . . ?
H36B C36 H36C 109.5 . . ?
O16 C37 C38 124.6(9) . . ?
O16 C37 H37A 106.2 . . ?
C38 C37 H37A 106.2 . . ?
O16 C37 H37B 106.2 . . ?
C38 C37 H37B 106.2 . . ?
H37A C37 H37B 106.4 . . ?
C37 C38 H38A 109.5 . . ?
C37 C38 H38B 109.5 . . ?
H38A C38 H38B 109.5 . . ?
C37 C38 H38C 109.5 . . ?
H38A C38 H38C 109.5 . . ?
H38B C38 H38C 109.5 . . ?
N4 C39 H39A 109.5 . . ?
N4 C39 H39B 109.5 . . ?
H39A C39 H39B 109.5 . . ?
N4 C39 H39C 109.5 . . ?
H39A C39 H39C 109.5 . . ?
H39B C39 H39C 109.5 . . ?
O4 C40 N5 121.0(6) . . ?
O4 C40 N4 119.9(6) . . ?
N5 C40 N4 119.1(6) . . ?
N5 C41 H41A 109.5 . . ?
N5 C41 H41B 109.5 . . ?
H41A C41 H41B 109.5 . . ?
N5 C41 H41C 109.5 . . ?
H41A C41 H41C 109.5 . . ?
H41B C41 H41C 109.5 . . ?
C43 C42 N5 110.6(9) . . ?
C43 C42 H42A 109.5 . . ?
N5 C42 H42A 109.5 . . ?
C43 C42 H42B 109.5 . . ?
N5 C42 H42B 109.5 . . ?
H42A C42 H42B 108.1 . . ?
C42 C43 C44 119.4(10) . . ?
C42 C43 H43A 107.5 . . ?
C44 C43 H43A 107.5 . . ?
C42 C43 H43B 107.5 . . ?
C44 C43 H43B 107.5 . . ?
H43A C43 H43B 107.0 . . ?
C43 C44 N4 110.2(8) . . ?
C43 C44 H44A 109.6 . . ?
N4 C44 H44A 109.6 . . ?
C43 C44 H44B 109.6 . . ?
N4 C44 H44B 109.6 . . ?
H44A C44 H44B 108.1 . . ?
O7 N1 O6 122.8(5) . . ?
O7 N1 O5 121.9(5) . . ?
O6 N1 O5 115.3(4) . . ?
O13 N2 O12 121.8(6) . . ?
O13 N2 O11 121.8(6) . . ?
O12 N2 O11 116.4(4) . . ?
O9 N3 O8 120.8(5) . . ?
O9 N3 O10 122.6(5) . . ?
O8 N3 O10 116.6(5) . . ?
C40 N4 C39 120.0(6) . . ?
C40 N4 C44 123.1(7) . . ?
C39 N4 C44 116.4(7) . . ?
C40 N5 C41 120.0(6) . . ?
C40 N5 C42 124.6(7) . . ?
C41 N5 C42 115.1(7) . . ?
P1 O1 Gd1 151.2(2) . . ?
C16 O2 P1 123.4(5) . . ?
C18 O3 P1 123.6(4) . . ?
C40 O4 Gd1 172.3(4) . . ?
N1 O5 Gd1 95.9(3) . . ?
N1 O6 Gd1 96.8(3) . . ?
N3 O8 Gd1 98.1(3) . . ?
N3 O10 Gd1 94.6(3) . . ?
N2 O11 Gd1 96.0(3) . . ?
N2 O12 Gd1 97.3(3) . . ?
P2 O14 Gd1 149.76(19) . . ?
C35 O15 P2 127.8(5) . . ?
C37 O16 P2 134.9(7) . . ?

loop_
_geom_bond_atom_site_label_1
_geom_bond_atom_site_label_2
_geom_bond_distance
_geom_bond_site_symmetry_2
_geom_bond_publ_flag
Gd1 O4 2.287(4) . ?
Gd1 O14 2.323(3) . ?
Gd1 O1 2.329(3) . ?
Gd1 O6 2.465(4) . ?
Gd1 O8 2.473(4) . ?
Gd1 O12 2.485(4) . ?
Gd1 O5 2.485(3) . ?
Gd1 O11 2.504(4) . ?
Gd1 O10 2.538(4) . ?
P1 O1 1.476(3) . ?
P1 O2 1.545(4) . ?
P1 O3 1.555(4) . ?
P1 C1 1.783(5) . ?
P2 O14 1.467(3) . ?
P2 O15 1.535(4) . ?
P2 O16 1.567(5) . ?
P2 C20 1.780(5) . ?
C1 C2 1.511(6) . ?
C1 H1A 0.9700 . ?
C1 H1B 0.9700 . ?
C2 C3 1.405(6) . ?
C2 C15 1.406(7) . ?
C3 C4 1.422(7) . ?
C3 C8 1.440(7) . ?
C4 C5 1.356(7) . ?
C4 H4 0.9300 . ?
C5 C6 1.401(9) . ?
C5 H5 0.9300 . ?
C6 C7 1.323(10) . ?
C6 H6 0.9300 . ?
C7 C8 1.410(8) . ?
C7 H7 0.9300 . ?
C8 C9 1.372(8) . ?
C9 C10 1.379(8) . ?
C9 H9 0.9300 . ?
C10 C11 1.430(9) . ?
C10 C15 1.433(7) . ?
C11 C12 1.332(10) . ?
C11 H11 0.9300 . ?
C12 C13 1.407(11) . ?
C12 H12 0.9300 . ?
C13 C14 1.344(9) . ?
C13 H13 0.9300 . ?
C14 C15 1.416(8) . ?
C14 H14 0.9300 . ?
C16 C17 1.444(8) . ?
C16 O2 1.451(9) . ?
C16 H16A 0.9700 . ?
C16 H16B 0.9700 . ?
C17 H17A 0.9600 . ?
C17 H17B 0.9600 . ?
C17 H17C 0.9600 . ?
C18 C19 1.376(11) . ?
C18 O3 1.434(8) . ?
C18 H18A 0.9700 . ?
C18 H18B 0.9700 . ?
C19 H19A 0.9600 . ?
C19 H19B 0.9600 . ?
C19 H19C 0.9600 . ?
C20 C21 1.525(6) . ?
C20 H20A 0.9700 . ?
C20 H20B 0.9700 . ?
C21 C22 1.400(7) . ?
C21 C34 1.405(7) . ?
C22 C23 1.414(7) . ?
C22 C27 1.436(6) . ?
C23 C24 1.358(8) . ?
C23 H23 0.9300 . ?
C24 C25 1.395(9) . ?
C24 H24 0.9300 . ?
C25 C26 1.341(9) . ?
C25 H25 0.9300 . ?
C26 C27 1.414(8) . ?
C26 H26 0.9300 . ?
C27 C28 1.376(8) . ?
C28 C29 1.371(8) . ?
C28 H28 0.9300 . ?
C29 C34 1.432(6) . ?
C29 C30 1.434(8) . ?
C30 C31 1.328(9) . ?
C30 H30 0.9300 . ?
C31 C32 1.418(9) . ?
C31 H31 0.9300 . ?
C32 C33 1.350(8) . ?
C32 H32 0.9300 . ?
C33 C34 1.410(7) . ?
C33 H33 0.9300 . ?
C35 O15 1.309(9) . ?
C35 C36 1.358(11) . ?
C35 H35A 0.9700 . ?
C35 H35B 0.9700 . ?
C36 H36A 0.9600 . ?
C36 H36B 0.9600 . ?
C36 H36C 0.9600 . ?
C37 O16 1.250(9) . ?
C37 C38 1.403(8) . ?
C37 H37A 0.9700 . ?
C37 H37B 0.9700 . ?
C38 H38A 0.9600 . ?
C38 H38B 0.9600 . ?
C38 H38C 0.9600 . ?
C39 N4 1.440(9) . ?
C39 H39A 0.9600 . ?
C39 H39B 0.9600 . ?
C39 H39C 0.9600 . ?
C40 O4 1.237(7) . ?
C40 N5 1.327(9) . ?
C40 N4 1.351(8) . ?
C41 N5 1.422(10) . ?
C41 H41A 0.9600 . ?
C41 H41B 0.9600 . ?
C41 H41C 0.9600 . ?
C42 C43 1.431(15) . ?
C42 N5 1.442(10) . ?
C42 H42A 0.9700 . ?
C42 H42B 0.9700 . ?
C43 C44 1.447(14) . ?
C43 H43A 0.9700 . ?
C43 H43B 0.9700 . ?
C44 N4 1.459(9) . ?
C44 H44A 0.9700 . ?
C44 H44B 0.9700 . ?
N1 O7 1.200(6) . ?
N1 O6 1.264(6) . ?
N1 O5 1.264(6) . ?
N2 O13 1.219(6) . ?
N2 O12 1.233(6) . ?
N2 O11 1.246(6) . ?
N3 O9 1.215(6) . ?
N3 O8 1.247(5) . ?
N3 O10 1.261(6) . ?

loop_
_geom_torsion_atom_site_label_1
_geom_torsion_atom_site_label_2
_geom_torsion_atom_site_label_3
_geom_torsion_atom_site_label_4
_geom_torsion
_geom_torsion_site_symmetry_1
_geom_torsion_site_symmetry_2
_geom_torsion_site_symmetry_3
_geom_torsion_site_symmetry_4
_geom_torsion_publ_flag
O1 P1 C1 C2 -172.4(4) . . . . ?
O2 P1 C1 C2 -48.1(4) . . . . ?
O3 P1 C1 C2 63.8(4) . . . . ?
P1 C1 C2 C3 -93.6(5) . . . . ?
P1 C1 C2 C15 88.4(5) . . . . ?
C15 C2 C3 C4 -178.3(5) . . . . ?
C1 C2 C3 C4 3.7(7) . . . . ?
C15 C2 C3 C8 4.2(7) . . . . ?
C1 C2 C3 C8 -173.8(4) . . . . ?
C2 C3 C4 C5 -177.8(5) . . . . ?
C8 C3 C4 C5 -0.3(8) . . . . ?
C3 C4 C5 C6 2.3(10) . . . . ?
C4 C5 C6 C7 -3.1(11) . . . . ?
C5 C6 C7 C8 1.6(11) . . . . ?
C6 C7 C8 C9 -179.4(6) . . . . ?
C6 C7 C8 C3 0.4(10) . . . . ?
C2 C3 C8 C9 -3.6(7) . . . . ?
C4 C3 C8 C9 178.8(5) . . . . ?
C2 C3 C8 C7 176.6(5) . . . . ?
C4 C3 C8 C7 -1.1(8) . . . . ?
C7 C8 C9 C10 -179.6(6) . . . . ?
C3 C8 C9 C10 0.6(8) . . . . ?
C8 C9 C10 C11 -179.3(5) . . . . ?
C8 C9 C10 C15 1.8(8) . . . . ?
C9 C10 C11 C12 -178.5(6) . . . . ?
C15 C10 C11 C12 0.4(9) . . . . ?
C10 C11 C12 C13 1.0(11) . . . . ?
C11 C12 C13 C14 -0.8(12) . . . . ?
C12 C13 C14 C15 -0.6(10) . . . . ?
C3 C2 C15 C14 179.9(5) . . . . ?
C1 C2 C15 C14 -2.1(7) . . . . ?
C3 C2 C15 C10 -1.8(7) . . . . ?
C1 C2 C15 C10 176.2(4) . . . . ?
C13 C14 C15 C2 -179.8(6) . . . . ?
C13 C14 C15 C10 1.9(9) . . . . ?
C9 C10 C15 C2 -1.2(7) . . . . ?
C11 C10 C15 C2 179.9(5) . . . . ?
C9 C10 C15 C14 177.2(5) . . . . ?
C11 C10 C15 C14 -1.7(7) . . . . ?
O14 P2 C20 C21 175.1(4) . . . . ?
O15 P2 C20 C21 -59.6(5) . . . . ?
O16 P2 C20 C21 54.5(5) . . . . ?
P2 C20 C21 C22 -90.7(5) . . . . ?
P2 C20 C21 C34 92.1(5) . . . . ?
C34 C21 C22 C23 179.1(5) . . . . ?
C20 C21 C22 C23 1.8(7) . . . . ?
C34 C21 C22 C27 -0.9(7) . . . . ?
C20 C21 C22 C27 -178.2(4) . . . . ?
C21 C22 C23 C24 179.8(5) . . . . ?
C27 C22 C23 C24 -0.2(8) . . . . ?
C22 C23 C24 C25 0.1(9) . . . . ?
C23 C24 C25 C26 0.4(10) . . . . ?
C24 C25 C26 C27 -0.8(10) . . . . ?
C25 C26 C27 C28 -179.5(6) . . . . ?
C25 C26 C27 C22 0.8(9) . . . . ?
C21 C22 C27 C28 0.0(7) . . . . ?
C23 C22 C27 C28 180.0(5) . . . . ?
C21 C22 C27 C26 179.8(5) . . . . ?
C23 C22 C27 C26 -0.3(7) . . . . ?
C26 C27 C28 C29 -178.3(5) . . . . ?
C22 C27 C28 C29 1.5(8) . . . . ?
C27 C28 C29 C34 -2.0(8) . . . . ?
C27 C28 C29 C30 178.1(5) . . . . ?
C28 C29 C30 C31 -178.4(6) . . . . ?
C34 C29 C30 C31 1.7(9) . . . . ?
C29 C30 C31 C32 -2.7(10) . . . . ?
C30 C31 C32 C33 1.4(10) . . . . ?
C31 C32 C33 C34 0.8(9) . . . . ?
C22 C21 C34 C33 -179.1(4) . . . . ?
C20 C21 C34 C33 -1.9(7) . . . . ?
C22 C21 C34 C29 0.4(7) . . . . ?
C20 C21 C34 C29 177.7(4) . . . . ?
C32 C33 C34 C21 177.8(5) . . . . ?
C32 C33 C34 C29 -1.7(8) . . . . ?
C28 C29 C34 C21 1.1(7) . . . . ?
C30 C29 C34 C21 -179.1(5) . . . . ?
C28 C29 C34 C33 -179.4(5) . . . . ?
C30 C29 C34 C33 0.5(7) . . . . ?
N5 C42 C43 C44 39.9(16) . . . . ?
C42 C43 C44 N4 -40.4(16) . . . . ?
O4 C40 N4 C39 6.1(9) . . . . ?
N5 C40 N4 C39 -175.1(6) . . . . ?
O4 C40 N4 C44 178.1(7) . . . . ?
N5 C40 N4 C44 -3.1(10) . . . . ?
C43 C44 N4 C40 20.9(13) . . . . ?
C43 C44 N4 C39 -166.8(9) . . . . ?
O4 C40 N5 C41 -5.4(11) . . . . ?
N4 C40 N5 C41 175.8(7) . . . . ?
O4 C40 N5 C42 -178.8(8) . . . . ?
N4 C40 N5 C42 2.4(11) . . . . ?
C43 C42 N5 C40 -19.9(15) . . . . ?
C43 C42 N5 C41 166.4(10) . . . . ?
O2 P1 O1 Gd1 -113.0(5) . . . . ?
O3 P1 O1 Gd1 126.7(5) . . . . ?
C1 P1 O1 Gd1 7.9(6) . . . . ?
C17 C16 O2 P1 114.6(8) . . . . ?
O1 P1 O2 C16 -31.5(7) . . . . ?
O3 P1 O2 C16 93.0(6) . . . . ?
C1 P1 O2 C16 -156.1(6) . . . . ?
C19 C18 O3 P1 -114.7(8) . . . . ?
O1 P1 O3 C18 49.8(6) . . . . ?
O2 P1 O3 C18 -74.2(6) . . . . ?
C1 P1 O3 C18 173.5(5) . . . . ?
O7 N1 O5 Gd1 -171.0(5) . . . . ?
O6 N1 O5 Gd1 9.0(5) . . . . ?
O7 N1 O6 Gd1 170.9(6) . . . . ?
O5 N1 O6 Gd1 -9.1(5) . . . . ?
O9 N3 O8 Gd1 -173.0(6) . . . . ?
O10 N3 O8 Gd1 6.1(6) . . . . ?
O9 N3 O10 Gd1 173.2(6) . . . . ?
O8 N3 O10 Gd1 -5.9(5) . . . . ?
O13 N2 O11 Gd1 175.1(5) . . . . ?
O12 N2 O11 Gd1 -6.5(5) . . . . ?
O13 N2 O12 Gd1 -175.0(5) . . . . ?
O11 N2 O12 Gd1 6.5(5) . . . . ?
O15 P2 O14 Gd1 -150.2(4) . . . . ?
O16 P2 O14 Gd1 89.8(5) . . . . ?
C20 P2 O14 Gd1 -28.1(5) . . . . ?
C36 C35 O15 P2 -83.3(13) . . . . ?
O14 P2 O15 C35 8.0(8) . . . . ?
O16 P2 O15 C35 130.2(8) . . . . ?
C20 P2 O15 C35 -116.0(7) . . . . ?
C38 C37 O16 P2 150.3(9) . . . . ?
O14 P2 O16 C37 110.4(10) . . . . ?
O15 P2 O16 C37 -13.5(10) . . . . ?
C20 P2 O16 C37 -128.5(10) . . . . ?
